data_1575873
loop_
_publ_author_name
'Guan, Chun-Yan'
'Lu, Tao'
'Li, Ya'
'Liu, Chao-Hua'
'Xiao, Xiao'
'Mei, Guang-Jian'

_publ_section_title
;
 Catalytic enantioselective construction of two N-stereogenic centers of
 <i>ethano</i>- and <i>propano</i>-Tr&#xf6;ger's bases.
;
_journal_issue 42
_journal_name_full 'Chemical science'
_journal_page_first 19683
_journal_page_last 19693
_journal_paper_doi 10.1039/d5sc05846e
_journal_volume 16
_journal_year 2025
_chemical_absolute_configuration ad
_chemical_formula_moiety 'C20 H22 N2'
_chemical_formula_sum 'C20 H22 N2'
_chemical_formula_weight 290.39
_space_group_crystal_system monoclinic
_space_group_IT_number 5
_space_group_name_Hall 'C 2y'
_space_group_name_H-M_alt 'C 1 2 1'
_atom_sites_solution_hydrogens geom
_atom_sites_solution_primary dual
_audit_creation_date 2025-01-09
_audit_creation_method
;
Olex2 1.5
(compiled 2022.04.07 svn.rca3783a0 for OlexSys, GUI svn.r6498)
;
_audit_update_record
;
2025-04-23 deposited with the CCDC.	2025-09-24 downloaded from the CCDC.
;
_cell_angle_alpha 90
_cell_angle_beta 104.6430(10)
_cell_angle_gamma 90
_cell_formula_units_Z 4
_cell_length_a 22.9846(4)
_cell_length_b 6.25910(10)
_cell_length_c 11.5085(2)
_cell_measurement_reflns_used 7077
_cell_measurement_temperature 100.00(10)
_cell_measurement_theta_max 76.5760
_cell_measurement_theta_min 3.9580
_cell_volume 1601.87(5)
_computing_cell_refinement 'CrysAlisPro 1.171.43.140a (Rigaku OD, 2024)'
_computing_data_collection 'CrysAlisPro 1.171.43.140a (Rigaku OD, 2024)'
_computing_data_reduction 'CrysAlisPro 1.171.43.140a (Rigaku OD, 2024)'
_computing_molecular_graphics 'Olex2 1.5 (Dolomanov et al., 2009)'
_computing_publication_material 'Olex2 1.5 (Dolomanov et al., 2009)'
_computing_structure_refinement 'SHELXL 2019/2 (Sheldrick, 2015)'
_computing_structure_solution 'SHELXT 2018/2 (Sheldrick, 2018)'
_diffrn_ambient_environment N~2~
_diffrn_ambient_temperature 100.00(10)
_diffrn_detector 'Hybrid Pixel Array Detector'
_diffrn_detector_area_resol_mean 10.0000
_diffrn_detector_type HyPix
_diffrn_measured_fraction_theta_full 0.999
_diffrn_measured_fraction_theta_max 0.963
_diffrn_measurement_details
;
List of Runs (angles in degrees, time in seconds):

  # Type    Start    End  Width  t~exp~   \w     \q     \k     \f   Frames
#--------------------------------------------------------------------------
  1  \w     35.00 113.00   0.50    0.05    --   45.74  53.00 -78.00  156
  2  \w     39.00 111.00   0.50    0.05    --   45.74  38.00  30.00  144
  3  \w     45.00  84.00   0.50    0.05    --   45.74  57.00  60.00   78
  4  \w     86.00 112.00   0.50    0.05    --  106.45  77.00   0.00   52
  5  \w    132.00 165.00   0.50    0.05    --  106.45  77.00   0.00   66
  6  \w    142.00 167.00   0.50    0.05    --  106.45  53.00 -78.00   50
  7  \w    108.00 138.00   0.50    0.05    --  106.45  53.00 -78.00   60
  8  \w    -25.00  28.00   0.50    0.05    --   45.74 -19.00 -30.00  106
  9  \w     36.00  61.00   0.50    0.05    --  106.45 -57.00 120.00   50
 10  \w     34.00  59.00   0.50    0.05    --  106.45 -53.00 137.00   50
 11  \w     30.00  60.00   0.50    0.05    --   45.74 -53.00 137.00   60
 12  \w     35.00  65.00   0.50    0.05    --  106.45 -57.00 -30.00   60
 13  \w     35.00  66.00   0.50    0.05    --  106.45 -57.00-120.00   62
 14  \w     40.00 101.00   0.50    0.05    --  106.45 -99.00-150.00  122
 15  \w     73.00 103.00   0.50    0.05    --  106.45-125.00-150.00   60
 16  \w     40.00 111.00   0.50    0.05    --  106.45-125.00 -60.00  142
 17  \w     46.00 104.00   0.50    0.05    --  106.45 -99.00  60.00  116
 18  \w     62.00 106.00   0.50    0.05    --  106.45 -99.00 120.00   88
 19  \w    -63.00 -31.00   0.50    0.05    -- -104.00  57.00  60.00   64
 20  \w    -64.00 -32.00   0.50    0.05    -- -104.00  57.00   0.00   64
 21  \w    -63.00 -32.00   0.50    0.05    -- -104.00  57.00 -30.00   62
 22  \w    -58.00 -33.00   0.50    0.05    -- -104.00  53.00 -78.00   50
 23  \w    -55.00 -13.00   0.50    0.05    --  -45.74  53.00 -78.00   84
 24  \w    -64.00 -33.00   0.50    0.05    -- -104.00  57.00  90.00   62
 25  \w    -62.00 -32.00   0.50    0.05    -- -104.00  57.00 120.00   60
 26  \w    -59.00 -32.00   0.50    0.05    -- -104.00  57.00 150.00   54
 27  \w   -175.00-149.00   0.50    0.05    -- -104.00 -77.00  90.00   52
 28  \w   -161.00-136.00   0.50    0.05    -- -104.00 -77.00  60.00   50
 29  \w   -136.00 -82.00   0.50    0.05    -- -104.00 -77.00  90.00  108
 30  \w   -106.00 -81.00   0.50    0.05    -- -104.00 -77.00  60.00   50
 31  \w   -106.00 -81.00   0.50    0.05    -- -104.00 -77.00  30.00   50
 32  \w   -168.00 -92.00   0.50    0.05    -- -104.00 -60.00  -0.15  152
 33  \w   -169.00-143.00   0.50    0.05    -- -104.00 -57.00  90.00   52
 34  \w   -172.00-132.00   0.50    0.05    -- -104.00 -53.00 137.00   80
 35  \w   -138.00 -96.00   0.50    0.05    -- -104.00 -57.00  90.00   84
 36  \w   -116.00 -91.00   0.50    0.05    -- -104.00 -57.00  60.00   50
 37  \w   -130.00 -90.00   0.50    0.05    -- -104.00 -57.00  30.00   80
 38  \w   -117.00 -92.00   0.50    0.05    -- -104.00 -47.00  52.73   50
 39  \w   -166.00-140.00   0.50    0.05    -- -104.00 -45.00  38.72   52
 40  \w   -159.00 -92.00   0.50    0.05    -- -104.00 -47.00   5.53  134
 41  \w   -116.00 -91.00   0.50    0.05    -- -104.00 -46.00  10.87   50
 42  \w   -119.00 -93.00   0.50    0.05    -- -104.00 -45.00  38.72   52
 43  \w   -120.00 -94.00   0.50    0.05    -- -104.00 -44.00  30.98   52
 44  \w   -123.00 -91.00   0.50    0.05    -- -104.00 -38.00  90.00   64
 45  \w   -100.00 -33.00   0.50    0.05    --  -45.74 -53.00 137.00  134
 46  \w   -123.00 -98.00   0.50    0.05    -- -104.00 -38.00-150.00   50
 47  \w   -175.00-150.00   0.50    0.05    -- -104.00 -38.00-150.00   50
;
_diffrn_measurement_device 'four-circle diffractometer'
_diffrn_measurement_device_type 'XtaLAB Synergy R, DW system, HyPix'
_diffrn_measurement_method '\w scans'
_diffrn_orient_matrix_type 'CrysAlisPro convention (1999,Acta A55,543-557)'
_diffrn_orient_matrix_UB_11 -0.1103674000
_diffrn_orient_matrix_UB_12 -0.1392738000
_diffrn_orient_matrix_UB_13 -0.0275214000
_diffrn_orient_matrix_UB_21 0.0606970000
_diffrn_orient_matrix_UB_22 -0.0771885000
_diffrn_orient_matrix_UB_23 -0.0489467000
_diffrn_orient_matrix_UB_31 0.0568680000
_diffrn_orient_matrix_UB_32 -0.1876637000
_diffrn_orient_matrix_UB_33 0.0405562000
_diffrn_radiation_monochromator mirror
_diffrn_radiation_probe x-ray
_diffrn_radiation_type 'Cu K\a'
_diffrn_radiation_wavelength 1.54178
_diffrn_reflns_av_R_equivalents 0.0354
_diffrn_reflns_av_unetI/netI 0.0317
_diffrn_reflns_Laue_measured_fraction_full 0.999
_diffrn_reflns_Laue_measured_fraction_max 0.963
_diffrn_reflns_limit_h_max 28
_diffrn_reflns_limit_h_min -27
_diffrn_reflns_limit_k_max 7
_diffrn_reflns_limit_k_min -7
_diffrn_reflns_limit_l_max 14
_diffrn_reflns_limit_l_min -14
_diffrn_reflns_number 10019
_diffrn_reflns_point_group_measured_fraction_full 0.996
_diffrn_reflns_point_group_measured_fraction_max 0.943
_diffrn_reflns_theta_full 67.679
_diffrn_reflns_theta_max 77.793
_diffrn_reflns_theta_min 3.970
_diffrn_source 'Rotating-anode X-ray tube'
_diffrn_source_type 'Rigaku (Cu) X-ray Source'
_diffrn_standards_number 0
_exptl_absorpt_coefficient_mu 0.539
_exptl_absorpt_correction_T_max 1.00000
_exptl_absorpt_correction_T_min 0.77198
_exptl_absorpt_correction_type multi-scan
_exptl_absorpt_process_details
;
CrysAlisPro 1.171.43.140a (Rigaku Oxford Diffraction, 2024)
Empirical absorption correction using spherical harmonics,
implemented in SCALE3 ABSPACK scaling algorithm.
;
_exptl_crystal_density_diffrn 1.204
_exptl_crystal_description plate
_exptl_crystal_F_000 624
_exptl_crystal_size_max 0.19
_exptl_crystal_size_mid 0.18
_exptl_crystal_size_min 0.16
_refine_diff_density_max 0.162
_refine_diff_density_min -0.188
_refine_diff_density_rms 0.041
_refine_ls_abs_structure_details
;
 Flack x determined using 1282 quotients [(I+)-(I-)]/[(I+)+(I-)]
 (Parsons, Flack and Wagner, Acta Cryst. B69 (2013) 249-259).
;
_refine_ls_abs_structure_Flack -0.1(3)
_refine_ls_extinction_method none
_refine_ls_goodness_of_fit_ref 1.051
_refine_ls_hydrogen_treatment constr
_refine_ls_matrix_type full
_refine_ls_number_parameters 201
_refine_ls_number_reflns 3223
_refine_ls_number_restraints 1
_refine_ls_restrained_S_all 1.051
_refine_ls_R_factor_all 0.0375
_refine_ls_R_factor_gt 0.0359
_refine_ls_shift/su_max 0.001
_refine_ls_shift/su_mean 0.000
_refine_ls_structure_factor_coef Fsqd
_refine_ls_weighting_details 'w=1/[\s^2^(Fo^2^)+(0.0566P)^2^+0.2280P] where P=(Fo^2^+2Fc^2^)/3'
_refine_ls_weighting_scheme calc
_refine_ls_wR_factor_gt 0.0925
_refine_ls_wR_factor_ref 0.0940
_reflns_Friedel_coverage 0.791
_reflns_Friedel_fraction_full 0.992
_reflns_Friedel_fraction_max 0.920
_reflns_number_gt 3069
_reflns_number_total 3223
_reflns_threshold_expression 'I > 2\s(I)'
_cod_data_source_file d5sc05846e2.cif
_cod_data_source_block a_CCDC1
_cod_depositor_comments 'Adding full bibliography for 1575872--1575873.cif.'
_cod_database_code 1575873
_shelx_shelxl_version_number 2019/2
_chemical_oxdiff_formula CHN
_chemical_oxdiff_usercomment CHN
_shelx_space_group_comment
;
The symmetry employed for this shelxl refinement is uniquely defined
by the following loop, which should always be used as a source of
symmetry information in preference to the above space-group names.
They are only intended as comments.
;
_shelx_estimated_absorpt_t_max 0.919
_shelx_estimated_absorpt_t_min 0.905
_olex2_refinement_description
;
1. Fixed Uiso
 At 1.2 times of:
  All C(H) groups, All C(H,H) groups
 At 1.5 times of:
  All C(H,H,H) groups
2.a Secondary CH2 refined with riding coordinates:
 C9(H9A,H9B), C12(H12A,H12B), C13(H13A,H13B), C8(H8A,H8B)
2.b Aromatic/amide H refined with riding coordinates:
 C4(H4), C16(H16), C19(H19), C3(H3), C17(H17), C7(H7)
2.c X=CH2 refined with riding coordinates:
 C11(H11A,H11B)
2.d Idealised Me refined as rotating group:
 C20(H20A,H20B,H20C), C1(H1A,H1B,H1C)
;
_olex2_submission_special_instructions 'No special instructions were received'
_oxdiff_exptl_absorpt_empirical_details
;
Empirical correction (ABSPACK) includes:
- Absorption correction using spherical harmonics
- Frame scaling
;
_oxdiff_exptl_absorpt_empirical_full_max 1.675
_oxdiff_exptl_absorpt_empirical_full_min 0.638

loop_
_space_group_symop_operation_xyz
'x, y, z'
'-x, y, -z'
'x+1/2, y+1/2, z'
'-x+1/2, y+1/2, -z'

loop_
_atom_site_label
_atom_site_type_symbol
_atom_site_fract_x
_atom_site_fract_y
_atom_site_fract_z
_atom_site_U_iso_or_equiv
_atom_site_adp_type
_atom_site_occupancy
_atom_site_site_symmetry_order
_atom_site_calc_flag
_atom_site_refinement_flags_posn
_atom_site_refinement_flags_adp
_atom_site_refinement_flags_occupancy
_atom_site_disorder_assembly
_atom_site_disorder_group
N1 N 0.57112(7) 0.2791(3) 0.29291(13) 0.0196(3) Uani 1 1 d . . . . .
N2 N 0.52912(7) 0.7107(3) 0.23358(14) 0.0209(3) Uani 1 1 d . . . . .
C9 C 0.54790(8) 0.3348(3) 0.39671(16) 0.0205(4) Uani 1 1 d . . . . .
H9A H 0.563665 0.230873 0.461921 0.025 Uiso 1 1 calc R U . . .
H9B H 0.503539 0.321387 0.373515 0.025 Uiso 1 1 calc R U . . .
C12 C 0.54318(8) 0.7496(3) 0.36252(17) 0.0219(4) Uani 1 1 d . . . . .
H12A H 0.506817 0.808787 0.381960 0.026 Uiso 1 1 calc R U . . .
H12B H 0.574731 0.860991 0.382053 0.026 Uiso 1 1 calc R U . . .
C5 C 0.47465(8) 0.6024(3) 0.18142(17) 0.0202(4) Uani 1 1 d . . . . .
C10 C 0.56441(8) 0.5586(3) 0.44442(18) 0.0209(4) Uani 1 1 d . . . . .
C4 C 0.42031(8) 0.7133(3) 0.16479(18) 0.0236(4) Uani 1 1 d . . . . .
H4 H 0.420822 0.856915 0.191811 0.028 Uiso 1 1 calc R U . . .
C15 C 0.62839(8) 0.3687(3) 0.29487(17) 0.0198(4) Uani 1 1 d . . . . .
C16 C 0.68007(8) 0.2599(3) 0.35475(17) 0.0233(4) Uani 1 1 d . . . . .
H16 H 0.676435 0.125784 0.390880 0.028 Uiso 1 1 calc R U . . .
C13 C 0.57936(8) 0.6966(3) 0.17771(18) 0.0218(4) Uani 1 1 d . . . . .
H13A H 0.593013 0.843822 0.167383 0.026 Uiso 1 1 calc R U . . .
H13B H 0.564012 0.635309 0.096423 0.026 Uiso 1 1 calc R U . . .
C14 C 0.63389(8) 0.5673(3) 0.24202(17) 0.0203(4) Uani 1 1 d . . . . .
C8 C 0.52865(8) 0.2488(3) 0.17516(16) 0.0208(4) Uani 1 1 d . . . . .
H8A H 0.515627 0.097510 0.168776 0.025 Uiso 1 1 calc R U . . .
H8B H 0.550521 0.273797 0.112522 0.025 Uiso 1 1 calc R U . . .
C19 C 0.69131(9) 0.6492(3) 0.25097(17) 0.0223(4) Uani 1 1 d . . . . .
H19 H 0.695138 0.783983 0.215696 0.027 Uiso 1 1 calc R U . . .
C3 C 0.36586(9) 0.6190(4) 0.10992(19) 0.0258(4) Uani 1 1 d . . . . .
H3 H 0.329653 0.698156 0.099791 0.031 Uiso 1 1 calc R U . . .
C6 C 0.47298(8) 0.3876(3) 0.14687(17) 0.0203(4) Uani 1 1 d . . . . .
C11 C 0.59531(8) 0.5898(4) 0.55700(19) 0.0262(4) Uani 1 1 d . . . . .
H11A H 0.607434 0.471206 0.608988 0.031 Uiso 1 1 calc R U . . .
H11B H 0.605350 0.730793 0.585708 0.031 Uiso 1 1 calc R U . . .
C17 C 0.73691(9) 0.3440(4) 0.36269(18) 0.0258(4) Uani 1 1 d . . . . .
H17 H 0.771607 0.267342 0.404333 0.031 Uiso 1 1 calc R U . . .
C7 C 0.41775(8) 0.2965(3) 0.09021(17) 0.0230(4) Uani 1 1 d . . . . .
H7 H 0.416953 0.151936 0.064763 0.028 Uiso 1 1 calc R U . . .
C2 C 0.36375(9) 0.4081(3) 0.06931(18) 0.0260(4) Uani 1 1 d . . . . .
C18 C 0.74326(8) 0.5399(4) 0.30990(18) 0.0255(4) Uani 1 1 d . . . . .
C20 C 0.80446(9) 0.6320(4) 0.3164(2) 0.0346(5) Uani 1 1 d . . . . .
H20A H 0.822088 0.559713 0.257817 0.052 Uiso 1 1 calc R U . . .
H20B H 0.830445 0.611042 0.397302 0.052 Uiso 1 1 calc R U . . .
H20C H 0.800717 0.785045 0.298143 0.052 Uiso 1 1 calc R U . . .
C1 C 0.30548(9) 0.3030(4) 0.0044(2) 0.0326(5) Uani 1 1 d . . . . .
H1A H 0.273033 0.352077 0.039133 0.049 Uiso 1 1 calc R U . . .
H1B H 0.309527 0.147548 0.012944 0.049 Uiso 1 1 calc R U . . .
H1C H 0.296043 0.341153 -0.080874 0.049 Uiso 1 1 calc R U . . .

loop_
_atom_site_aniso_label
_atom_site_aniso_U_11
_atom_site_aniso_U_22
_atom_site_aniso_U_33
_atom_site_aniso_U_23
_atom_site_aniso_U_13
_atom_site_aniso_U_12
N1 0.0186(7) 0.0203(8) 0.0205(7) 0.0003(6) 0.0062(6) 0.0008(6)
N2 0.0199(7) 0.0191(8) 0.0247(8) 0.0015(7) 0.0075(6) -0.0003(6)
C9 0.0203(8) 0.0195(9) 0.0229(9) 0.0027(8) 0.0076(7) 0.0023(7)
C12 0.0231(9) 0.0173(9) 0.0260(9) -0.0016(8) 0.0078(7) 0.0004(7)
C5 0.0192(9) 0.0206(10) 0.0209(9) 0.0048(8) 0.0052(7) 0.0008(7)
C10 0.0169(8) 0.0210(9) 0.0269(9) -0.0002(8) 0.0095(7) 0.0007(7)
C4 0.0244(9) 0.0205(10) 0.0267(9) 0.0058(8) 0.0079(8) 0.0025(8)
C15 0.0193(9) 0.0204(10) 0.0208(9) -0.0020(8) 0.0072(7) 0.0004(7)
C16 0.0231(9) 0.0235(10) 0.0239(9) 0.0015(8) 0.0072(7) 0.0030(8)
C13 0.0204(9) 0.0192(9) 0.0269(9) 0.0030(8) 0.0081(7) 0.0006(7)
C14 0.0201(9) 0.0208(9) 0.0215(9) -0.0013(8) 0.0079(7) 0.0005(7)
C8 0.0216(9) 0.0180(9) 0.0227(9) -0.0004(7) 0.0054(7) 0.0002(7)
C19 0.0234(9) 0.0229(10) 0.0221(9) -0.0017(8) 0.0088(7) -0.0020(7)
C3 0.0183(9) 0.0309(11) 0.0278(10) 0.0097(9) 0.0053(7) 0.0047(8)
C6 0.0213(9) 0.0205(10) 0.0196(9) 0.0040(7) 0.0059(7) -0.0002(7)
C11 0.0225(9) 0.0275(11) 0.0285(10) -0.0027(9) 0.0065(8) 0.0021(8)
C17 0.0189(9) 0.0334(11) 0.0242(9) 0.0011(9) 0.0038(7) 0.0044(8)
C7 0.0248(9) 0.0233(10) 0.0213(9) 0.0044(8) 0.0062(7) -0.0018(8)
C2 0.0229(10) 0.0310(11) 0.0231(10) 0.0104(9) 0.0038(8) -0.0032(8)
C18 0.0220(9) 0.0322(11) 0.0230(10) -0.0038(9) 0.0070(7) -0.0030(9)
C20 0.0233(10) 0.0459(14) 0.0334(11) 0.0033(10) 0.0050(8) -0.0048(9)
C1 0.0224(10) 0.0390(13) 0.0331(11) 0.0096(10) 0.0007(8) -0.0049(9)

loop_
_atom_type_symbol
_atom_type_description
_atom_type_scat_dispersion_real
_atom_type_scat_dispersion_imag
_atom_type_scat_source
C C 0.0181 0.0091 'International Tables Vol C Tables 4.2.6.8 and 6.1.1.4'
H H 0.0000 0.0000 'International Tables Vol C Tables 4.2.6.8 and 6.1.1.4'
N N 0.0311 0.0180 'International Tables Vol C Tables 4.2.6.8 and 6.1.1.4'

loop_
_geom_angle_atom_site_label_1
_geom_angle_atom_site_label_2
_geom_angle_atom_site_label_3
_geom_angle
_geom_angle_site_symmetry_1
_geom_angle_site_symmetry_3
_geom_angle_publ_flag
C9 N1 C8 119.20(14) . . ?
C15 N1 C9 114.70(15) . . ?
C15 N1 C8 117.46(15) . . ?
C12 N2 C13 117.53(16) . . ?
C5 N2 C12 117.14(15) . . ?
C5 N2 C13 119.83(16) . . ?
N1 C9 H9A 108.8 . . ?
N1 C9 H9B 108.8 . . ?
N1 C9 C10 113.86(15) . . ?
H9A C9 H9B 107.7 . . ?
C10 C9 H9A 108.8 . . ?
C10 C9 H9B 108.8 . . ?
N2 C12 H12A 108.1 . . ?
N2 C12 H12B 108.1 . . ?
N2 C12 C10 116.90(16) . . ?
H12A C12 H12B 107.3 . . ?
C10 C12 H12A 108.1 . . ?
C10 C12 H12B 108.1 . . ?
C4 C5 N2 118.90(17) . . ?
C4 C5 C6 118.57(17) . . ?
C6 C5 N2 122.53(16) . . ?
C9 C10 C12 119.25(16) . . ?
C11 C10 C9 120.87(18) . . ?
C11 C10 C12 119.85(18) . . ?
C5 C4 H4 119.2 . . ?
C3 C4 C5 121.59(19) . . ?
C3 C4 H4 119.2 . . ?
C16 C15 N1 118.99(17) . . ?
C16 C15 C14 119.27(17) . . ?
C14 C15 N1 121.69(16) . . ?
C15 C16 H16 119.4 . . ?
C17 C16 C15 121.21(19) . . ?
C17 C16 H16 119.4 . . ?
N2 C13 H13A 107.9 . . ?
N2 C13 H13B 107.9 . . ?
N2 C13 C14 117.70(16) . . ?
H13A C13 H13B 107.2 . . ?
C14 C13 H13A 107.9 . . ?
C14 C13 H13B 107.9 . . ?
C15 C14 C13 122.00(16) . . ?
C19 C14 C15 118.71(17) . . ?
C19 C14 C13 119.28(17) . . ?
N1 C8 H8A 108.1 . . ?
N1 C8 H8B 108.1 . . ?
N1 C8 C6 116.96(16) . . ?
H8A C8 H8B 107.3 . . ?
C6 C8 H8A 108.1 . . ?
C6 C8 H8B 108.1 . . ?
C14 C19 H19 118.9 . . ?
C18 C19 C14 122.26(19) . . ?
C18 C19 H19 118.9 . . ?
C4 C3 H3 119.8 . . ?
C4 C3 C2 120.45(19) . . ?
C2 C3 H3 119.8 . . ?
C5 C6 C8 121.98(17) . . ?
C7 C6 C5 118.82(18) . . ?
C7 C6 C8 119.12(17) . . ?
C10 C11 H11A 120.0 . . ?
C10 C11 H11B 120.0 . . ?
H11A C11 H11B 120.0 . . ?
C16 C17 H17 119.8 . . ?
C16 C17 C18 120.34(18) . . ?
C18 C17 H17 119.8 . . ?
C6 C7 H7 118.6 . . ?
C2 C7 C6 122.88(19) . . ?
C2 C7 H7 118.6 . . ?
C3 C2 C1 121.92(19) . . ?
C7 C2 C3 117.55(19) . . ?
C7 C2 C1 120.5(2) . . ?
C19 C18 C20 120.8(2) . . ?
C17 C18 C19 118.21(17) . . ?
C17 C18 C20 121.03(19) . . ?
C18 C20 H20A 109.5 . . ?
C18 C20 H20B 109.5 . . ?
C18 C20 H20C 109.5 . . ?
H20A C20 H20B 109.5 . . ?
H20A C20 H20C 109.5 . . ?
H20B C20 H20C 109.5 . . ?
C2 C1 H1A 109.5 . . ?
C2 C1 H1B 109.5 . . ?
C2 C1 H1C 109.5 . . ?
H1A C1 H1B 109.5 . . ?
H1A C1 H1C 109.5 . . ?
H1B C1 H1C 109.5 . . ?

loop_
_geom_bond_atom_site_label_1
_geom_bond_atom_site_label_2
_geom_bond_distance
_geom_bond_site_symmetry_2
_geom_bond_publ_flag
N1 C9 1.468(2) . ?
N1 C15 1.426(2) . ?
N1 C8 1.469(2) . ?
N2 C12 1.457(2) . ?
N2 C5 1.417(2) . ?
N2 C13 1.460(2) . ?
C9 H9A 0.9900 . ?
C9 H9B 0.9900 . ?
C9 C10 1.518(3) . ?
C12 H12A 0.9900 . ?
C12 H12B 0.9900 . ?
C12 C10 1.524(3) . ?
C5 C4 1.399(3) . ?
C5 C6 1.400(3) . ?
C10 C11 1.325(3) . ?
C4 H4 0.9500 . ?
C4 C3 1.384(3) . ?
C15 C16 1.391(3) . ?
C15 C14 1.404(3) . ?
C16 H16 0.9500 . ?
C16 C17 1.390(3) . ?
C13 H13A 0.9900 . ?
C13 H13B 0.9900 . ?
C13 C14 1.518(3) . ?
C14 C19 1.395(3) . ?
C8 H8A 0.9900 . ?
C8 H8B 0.9900 . ?
C8 C6 1.513(3) . ?
C19 H19 0.9500 . ?
C19 C18 1.394(3) . ?
C3 H3 0.9500 . ?
C3 C2 1.397(3) . ?
C6 C7 1.394(3) . ?
C11 H11A 0.9500 . ?
C11 H11B 0.9500 . ?
C17 H17 0.9500 . ?
C17 C18 1.393(3) . ?
C7 H7 0.9500 . ?
C7 C2 1.391(3) . ?
C2 C1 1.509(3) . ?
C18 C20 1.504(3) . ?
C20 H20A 0.9800 . ?
C20 H20B 0.9800 . ?
C20 H20C 0.9800 . ?
C1 H1A 0.9800 . ?
C1 H1B 0.9800 . ?
C1 H1C 0.9800 . ?

loop_
_geom_torsion_atom_site_label_1
_geom_torsion_atom_site_label_2
_geom_torsion_atom_site_label_3
_geom_torsion_atom_site_label_4
_geom_torsion
_geom_torsion_site_symmetry_1
_geom_torsion_site_symmetry_2
_geom_torsion_site_symmetry_3
_geom_torsion_site_symmetry_4
_geom_torsion_publ_flag
N1 C9 C10 C12 60.8(2) . . . . ?
N1 C9 C10 C11 -121.28(19) . . . . ?
N1 C15 C16 C17 -177.83(16) . . . . ?
N1 C15 C14 C13 -1.2(3) . . . . ?
N1 C15 C14 C19 177.72(17) . . . . ?
N1 C8 C6 C5 38.7(2) . . . . ?
N1 C8 C6 C7 -137.95(18) . . . . ?
N2 C12 C10 C9 -23.3(2) . . . . ?
N2 C12 C10 C11 158.80(17) . . . . ?
N2 C5 C4 C3 177.34(17) . . . . ?
N2 C5 C6 C8 6.8(3) . . . . ?
N2 C5 C6 C7 -176.54(17) . . . . ?
N2 C13 C14 C15 42.7(3) . . . . ?
N2 C13 C14 C19 -136.17(18) . . . . ?
C9 N1 C15 C16 86.5(2) . . . . ?
C9 N1 C15 C14 -91.0(2) . . . . ?
C9 N1 C8 C6 34.1(2) . . . . ?
C12 N2 C5 C4 74.8(2) . . . . ?
C12 N2 C5 C6 -104.5(2) . . . . ?
C12 N2 C13 C14 43.9(2) . . . . ?
C5 N2 C12 C10 74.7(2) . . . . ?
C5 N2 C13 C14 -109.2(2) . . . . ?
C5 C4 C3 C2 0.0(3) . . . . ?
C5 C6 C7 C2 -1.8(3) . . . . ?
C4 C5 C6 C8 -172.50(17) . . . . ?
C4 C5 C6 C7 4.1(3) . . . . ?
C4 C3 C2 C7 2.3(3) . . . . ?
C4 C3 C2 C1 -177.38(19) . . . . ?
C15 N1 C9 C10 34.7(2) . . . . ?
C15 N1 C8 C6 -111.96(18) . . . . ?
C15 C16 C17 C18 -0.3(3) . . . . ?
C15 C14 C19 C18 0.4(3) . . . . ?
C16 C15 C14 C13 -178.65(17) . . . . ?
C16 C15 C14 C19 0.2(3) . . . . ?
C16 C17 C18 C19 0.9(3) . . . . ?
C16 C17 C18 C20 -179.3(2) . . . . ?
C13 N2 C12 C10 -79.1(2) . . . . ?
C13 N2 C5 C4 -131.93(18) . . . . ?
C13 N2 C5 C6 48.7(2) . . . . ?
C13 C14 C19 C18 179.29(17) . . . . ?
C14 C15 C16 C17 -0.3(3) . . . . ?
C14 C19 C18 C17 -0.9(3) . . . . ?
C14 C19 C18 C20 179.20(19) . . . . ?
C8 N1 C9 C10 -112.30(18) . . . . ?
C8 N1 C15 C16 -125.95(19) . . . . ?
C8 N1 C15 C14 56.6(2) . . . . ?
C8 C6 C7 C2 174.87(17) . . . . ?
C6 C5 C4 C3 -3.3(3) . . . . ?
C6 C7 C2 C3 -1.4(3) . . . . ?
C6 C7 C2 C1 178.29(17) . . . . ?
